data_9011754
loop_
_publ_author_name
'Pohl, D.'
'Liessmann, W.'
'Okrugin, V. M.'

_publ_section_title
;
 Rietveld analysis of selenium-bearing goldfieldites
;
_journal_name_full 'Neues Jahrbuch fur Mineralogie, Monatshefte'
_journal_page_first 1
_journal_page_last 8
_journal_volume 1996
_journal_year 1996
_chemical_compound_source 'Ozernoya deposit, Kamchatka, Russia'
_chemical_formula_sum 'As0.2 Bi0.1 Cu10.002 S11.7 Sb0.9 Se0.6 Te2.8'
_chemical_name_mineral Goldfieldite
_space_group_IT_number 217
_symmetry_space_group_name_Hall 'I -4 2 3'
_symmetry_space_group_name_H-M 'I -4 3 m'
_cell_angle_alpha 90
_cell_angle_beta 90
_cell_angle_gamma 90
_cell_length_a 10.341
_cell_length_b 10.341
_cell_length_c 10.341
_cell_formula_units_Z 2
_cell_volume 1105.828
_database_code_amcsd 0014880
_exptl_crystal_density_diffrn 4.688
_cod_original_formula_sum 'Cu10.002 (Te2.8 Sb.9 As.2 Bi.1) S11.7 Se.6'
_cod_database_code 9011754

loop_
_space_group_symop_operation_xyz
x,y,z
1/2+x,1/2+y,1/2+z
-z,x,-y
1/2-z,1/2+x,1/2-y
-y,z,-x
1/2-y,1/2+z,1/2-x
-x,y,-z
1/2-x,1/2+y,1/2-z
x,-z,-y
1/2+x,1/2-z,1/2-y
z,-y,-x
1/2+z,1/2-y,1/2-x
y,-x,-z
1/2+y,1/2-x,1/2-z
x,z,y
1/2+x,1/2+z,1/2+y
z,y,x
1/2+z,1/2+y,1/2+x
y,x,z
1/2+y,1/2+x,1/2+z
-z,-x,y
1/2-z,1/2-x,1/2+y
-y,-z,x
1/2-y,1/2-z,1/2+x
-x,-y,z
1/2-x,1/2-y,1/2+z
z,-x,-y
1/2+z,1/2-x,1/2-y
y,-z,-x
1/2+y,1/2-z,1/2-x
x,-y,-z
1/2+x,1/2-y,1/2-z
-x,z,-y
1/2-x,1/2+z,1/2-y
-z,y,-x
1/2-z,1/2+y,1/2-x
-y,x,-z
1/2-y,1/2+x,1/2-z
-x,-z,y
1/2-x,1/2-z,1/2+y
-z,-y,x
1/2-z,1/2-y,1/2+x
-y,-x,z
1/2-y,1/2-x,1/2+z
z,x,y
1/2+z,1/2+x,1/2+y
y,z,x
1/2+y,1/2+z,1/2+x

loop_
_atom_site_label
_atom_site_fract_x
_atom_site_fract_y
_atom_site_fract_z
_atom_site_occupancy
Cu1 0.25000 0.50000 0.00000 1.00000
Cu2 0.20800 0.00000 0.00000 0.66700
Te 0.26080 0.26080 0.26080 0.70000
Sb 0.26080 0.26080 0.26080 0.22500
As 0.26080 0.26080 0.26080 0.05000
Bi 0.26080 0.26080 0.26080 0.02500
S1 0.10700 0.10700 0.35400 0.95000
Se1 0.10700 0.10700 0.35400 0.05000
S2 0.00000 0.00000 0.00000 0.30000

loop_
_cod_related_entry_id
_cod_related_entry_database
_cod_related_entry_code
1 AMCSD 0014880
